data_4020158
loop_
_publ_author_name
'Irishi N. N. Namboothiri'
'Madhu Ganesh'
'Shaikh M. Mobin'
'Miriam Cojocaru'

_journal_name_full 'Journal of Organic Chemistry'
_journal_page_first 2235
_journal_page_last 2243
_journal_paper_doi 10.1021/jo048262x
_journal_volume 70
_journal_year 2005
_chemical_formula_sum 'C9 H11 N O3 S'
_chemical_formula_weight 213.25
_chemical_name_systematic
;
3-((-Nitromethyl)-1,6,7,7a-tetrahydro-3a,6-epoxy-2-benzothiophene
;
_space_group_IT_number 2
_symmetry_cell_setting triclinic
_symmetry_space_group_name_Hall '-P 1'
_symmetry_space_group_name_H-M 'P -1'
_atom_sites_solution_hydrogens geom
_atom_sites_solution_primary direct
_atom_sites_solution_secondary difmap
_cell_angle_alpha 100.476(6)
_cell_angle_beta 99.667(6)
_cell_angle_gamma 104.537(4)
_cell_formula_units_Z 2
_cell_length_a 5.6300(3)
_cell_length_b 9.5080(5)
_cell_length_c 9.7400(10)
_cell_measurement_reflns_used 25
_cell_measurement_temperature 293(2)
_cell_measurement_theta_max 12.4900
_cell_measurement_theta_min 6.5400
_cell_volume 483.63(6)
_diffrn_ambient_temperature 293(2)
_diffrn_detector_area_resol_mean ?
_diffrn_measurement_device_type 'Nonius MACH3'
_diffrn_measurement_method \w/q-scan
_diffrn_radiation_monochromator graphite
_diffrn_radiation_source 'fine-focus sealed tube'
_diffrn_radiation_type MoK\a
_diffrn_radiation_wavelength 0.71073
_diffrn_reflns_av_R_equivalents 0.0000
_diffrn_reflns_av_sigmaI/netI 0.0175
_diffrn_reflns_limit_h_max 6
_diffrn_reflns_limit_h_min 0
_diffrn_reflns_limit_k_max 10
_diffrn_reflns_limit_k_min -11
_diffrn_reflns_limit_l_max 11
_diffrn_reflns_limit_l_min -11
_diffrn_reflns_number 1598
_diffrn_reflns_theta_max 24.91
_diffrn_reflns_theta_min 2.18
_diffrn_standards_decay_% '<3% '
_diffrn_standards_interval_count ?
_diffrn_standards_interval_time 3600
_diffrn_standards_number 3
_exptl_absorpt_coefficient_mu 0.314
_exptl_absorpt_correction_T_max 1.000
_exptl_absorpt_correction_T_min 0.978
_exptl_absorpt_correction_type psi-scan
_exptl_absorpt_process_details
;
psi-scan (North, Philips & Mathews, 1968)
;
_exptl_crystal_colour colourless
_exptl_crystal_density_diffrn 1.464
_exptl_crystal_density_meas ?
_exptl_crystal_density_method 'not measured'
_exptl_crystal_description Block
_exptl_crystal_F_000 224
_exptl_crystal_size_max 0.30
_exptl_crystal_size_mid 0.25
_exptl_crystal_size_min 0.20
_refine_ls_extinction_coef ?
_refine_ls_extinction_method none
_refine_ls_goodness_of_fit_ref 1.046
_refine_ls_hydrogen_treatment mixed
_refine_ls_matrix_type full
_refine_ls_number_parameters 171
_refine_ls_number_reflns 1598
_refine_ls_number_restraints 0
_refine_ls_restrained_S_all 1.046
_refine_ls_R_factor_all 0.0394
_refine_ls_R_factor_gt 0.0351
_refine_ls_shift/su_max 0.000
_refine_ls_shift/su_mean 0.000
_refine_ls_structure_factor_coef Fsqd
_refine_ls_weighting_details 'w=1/[\s^2^(Fo^2^)+(0.0458P)^2^+0.2093P] where P=(Fo^2^+2Fc^2^)/3'
_refine_ls_weighting_scheme calc
_refine_ls_wR_factor_gt 0.0857
_refine_ls_wR_factor_ref 0.0897
_reflns_number_gt 1469
_reflns_number_total 1598
_reflns_threshold_expression >2sigma(I)
_cod_depositor_comments
;
The following automatic conversions were performed:
'_symmetry_cell_setting' value 'Triclinic' changed to 'triclinic'
according to '/home/saulius/struct/CIF-dictionaries/cif_core.dic'
dictionary named 'cif_core.dic' version 2.4.1 from 2010-06-29.

Automatic conversion script
Id: cif_fix_enum 1527 2010-12-29 10:47:43Z saulius 

The following automatic conversions were performed:

'_refine_ls_weighting_scheme' value 'calc
w=1/[\s^2^(Fo^2^)+(0.0458P)^2^+0.2093P] where P=(Fo^2^+2Fc^2^)/3' was
changed to 'calc'. New tag '_refine_ls_weighting_details' was
created. The value of the new tag was set to
'w=1/[\s^2^(Fo^2^)+(0.0458P)^2^+0.2093P] where P=(Fo^2^+2Fc^2^)/3'.

Automatic conversion script
Id: cif_fix_values 3143 2015-03-26 13:38:13Z robertas 
;
_cod_database_code 4020158

loop_
_symmetry_equiv_pos_as_xyz
'x, y, z'
'-x, -y, -z'

loop_
_atom_site_label
_atom_site_type_symbol
_atom_site_fract_x
_atom_site_fract_y
_atom_site_fract_z
_atom_site_U_iso_or_equiv
_atom_site_adp_type
_atom_site_occupancy
_atom_site_calc_flag
_atom_site_refinement_flags
_atom_site_disorder_assembly
_atom_site_disorder_group
S1 S 0.28902(10) 0.51009(6) 0.86640(6) 0.04762(19) Uani 1 d . . .
N1 N -0.1668(4) 0.2256(2) 0.6987(2) 0.0544(5) Uani 1 d . . .
O1 O -0.3538(5) 0.1295(2) 0.6976(4) 0.1210(11) Uani 1 d . . .
O2 O 0.0333(4) 0.20249(19) 0.6951(2) 0.0748(6) Uani 1 d . . .
O3 O 0.1718(2) 0.72823(14) 0.63361(14) 0.0370(3) Uani 1 d . . .
C1 C -0.1955(4) 0.3776(2) 0.7009(3) 0.0426(5) Uani 1 d . . .
C2 C 0.0493(3) 0.4923(2) 0.7062(2) 0.0329(4) Uani 1 d . . .
C3 C 0.0130(3) 0.64598(19) 0.71203(19) 0.0317(4) Uani 1 d . . .
C4 C -0.2393(4) 0.6678(2) 0.6528(2) 0.0415(5) Uani 1 d . . .
C5 C -0.1872(4) 0.8006(2) 0.6243(2) 0.0474(5) Uani 1 d . . .
C6 C 0.0947(4) 0.8630(2) 0.6646(2) 0.0439(5) Uani 1 d . . .
C7 C 0.1715(5) 0.9063(3) 0.8308(3) 0.0550(6) Uani 1 d . . .
C8 C 0.1217(4) 0.7509(2) 0.8652(2) 0.0425(5) Uani 1 d . . .
C9 C 0.3586(4) 0.7113(3) 0.9241(2) 0.0502(5) Uani 1 d . . .
H2 H 0.113(4) 0.463(2) 0.622(2) 0.036(5) Uiso 1 d . . .
H8 H 0.006(4) 0.734(2) 0.922(2) 0.044(6) Uiso 1 d . . .
H6 H 0.174(4) 0.935(2) 0.618(2) 0.044(6) Uiso 1 d . . .
H1 H -0.263(4) 0.401(3) 0.782(3) 0.053(6) Uiso 1 d . . .
H4 H -0.401(5) 0.606(3) 0.650(3) 0.057(7) Uiso 1 d . . .
H5 H -0.295(5) 0.854(3) 0.596(3) 0.060(7) Uiso 1 d . . .
H9 H 0.407(5) 0.738(3) 1.024(3) 0.064(7) Uiso 1 d . . .
H1A H -0.319(5) 0.364(3) 0.616(3) 0.061(7) Uiso 1 d . . .
H9A H 0.503(5) 0.765(3) 0.887(3) 0.072(8) Uiso 1 d . . .
H7A H 0.069(5) 0.966(3) 0.867(3) 0.065(7) Uiso 1 d . . .
H7 H 0.353(5) 0.965(3) 0.864(3) 0.075(8) Uiso 1 d . . .
